data_7043835
loop_
_publ_author_name
'Pushkarev, Anatoly P.'
'Balashova, Tatyana V.'
'Kukinov, Andrey A.'
'Arsenyev, Maxim V.'
'Yablonskiy, Artem N.'
'Kryzhkov, Denis I.'
'Andreev, Boris A.'
'Rumyantcev, Roman V.'
'Fukin, Georgy K.'
'Bochkarev, Mikhail N.'

_publ_section_title
;
 Sensitization of NIR luminescence of Yb3+ by Zn2+ chromophores in
 heterometallic complexes with a bridging Schiff-base ligand
;
_journal_name_full 'Dalton Trans.'
_journal_paper_doi 10.1039/C7DT01340J
_journal_year 2017
_chemical_formula_sum 'C60 H48 F24 N6 O14 Yb2 Zn2'
_chemical_formula_weight 2009.86
_space_group_crystal_system monoclinic
_space_group_IT_number 14
_space_group_name_Hall '-P 2yn'
_space_group_name_H-M_alt 'P 1 21/n 1'
_symmetry_space_group_name_Hall '-P 2yn'
_symmetry_space_group_name_H-M 'P 1 21/n 1'
_atom_sites_solution_hydrogens mixed
_atom_sites_solution_primary dual
_atom_sites_solution_secondary difmap
_audit_creation_method SHELXL-2014/7
_audit_update_record
;
2017-04-05 deposited with the CCDC.
2017-07-04 downloaded from the CCDC.
;
_cell_angle_alpha 90
_cell_angle_beta 109.7990(10)
_cell_angle_gamma 90
_cell_formula_units_Z 4
_cell_length_a 15.4896(2)
_cell_length_b 21.0187(2)
_cell_length_c 22.5205(2)
_cell_measurement_reflns_used 59506
_cell_measurement_temperature 100(2)
_cell_measurement_theta_max 32.4110
_cell_measurement_theta_min 3.2200
_cell_volume 6898.61(13)
_computing_cell_refinement 'CrysAlis Pro'
_computing_data_collection 'CrysAlis Pro'
_computing_data_reduction 'CrysAlis Pro'
_computing_molecular_graphics SHELXTL
_computing_publication_material SHELXTL
_computing_structure_refinement SHELXL-2014/7
_computing_structure_solution SHELXT-2014/4
_diffrn_ambient_temperature 100(2)
_diffrn_measured_fraction_theta_full 0.998
_diffrn_measured_fraction_theta_max 0.999
_diffrn_measurement_device_type 'Xcalibur EOS (CCD)'
_diffrn_measurement_method '\w scans'
_diffrn_radiation_type MoK\a
_diffrn_radiation_wavelength 0.71073
_diffrn_reflns_av_R_equivalents 0.0304
_diffrn_reflns_av_unetI/netI 0.0195
_diffrn_reflns_Laue_measured_fraction_full 0.998
_diffrn_reflns_Laue_measured_fraction_max 0.999
_diffrn_reflns_limit_h_max 22
_diffrn_reflns_limit_h_min -22
_diffrn_reflns_limit_k_max 30
_diffrn_reflns_limit_k_min -30
_diffrn_reflns_limit_l_max 32
_diffrn_reflns_limit_l_min -32
_diffrn_reflns_number 142215
_diffrn_reflns_point_group_measured_fraction_full 0.998
_diffrn_reflns_point_group_measured_fraction_max 0.999
_diffrn_reflns_theta_full 25.242
_diffrn_reflns_theta_max 30.508
_diffrn_reflns_theta_min 2.900
_diffrn_source 'fine focus sealed tube'
_exptl_absorpt_coefficient_mu 3.505
_exptl_absorpt_correction_T_max 0.676
_exptl_absorpt_correction_T_min 0.456
_exptl_absorpt_correction_type gaussian
_exptl_absorpt_process_details
;
CrysAlis Pro 1.171.37.35, Agilent Technologies.
Numerical absorption correction based on gaussian integration
over a multifaceted crystal model.
;
_exptl_crystal_colour yellow
_exptl_crystal_density_diffrn 1.935
_exptl_crystal_description prism
_exptl_crystal_F_000 3912
_exptl_crystal_size_max 0.300
_exptl_crystal_size_mid 0.150
_exptl_crystal_size_min 0.100
_refine_diff_density_max 0.933
_refine_diff_density_min -0.748
_refine_diff_density_rms 0.086
_refine_ls_extinction_method none
_refine_ls_goodness_of_fit_ref 1.053
_refine_ls_hydrogen_treatment mixed
_refine_ls_matrix_type full
_refine_ls_number_parameters 1005
_refine_ls_number_reflns 21020
_refine_ls_number_restraints 20
_refine_ls_restrained_S_all 1.065
_refine_ls_R_factor_all 0.0298
_refine_ls_R_factor_gt 0.0227
_refine_ls_shift/su_max 0.002
_refine_ls_shift/su_mean 0.000
_refine_ls_structure_factor_coef Fsqd
_refine_ls_weighting_details 'w=1/[\s^2^(Fo^2^)+(0.0234P)^2^+6.0594P] where P=(Fo^2^+2Fc^2^)/3'
_refine_ls_weighting_scheme calc
_refine_ls_wR_factor_gt 0.0507
_refine_ls_wR_factor_ref 0.0529
_reflns_Friedel_coverage 0.000
_reflns_number_gt 18413
_reflns_number_total 21020
_reflns_threshold_expression 'I > 2\s(I)'
_cod_data_source_file c7dt01340j2.cif
_cod_data_source_block ybznmaxoch3
_cod_original_cell_volume 6898.60(13)
_cod_database_code 7043835
_shelx_shelxl_version_number 2014/7
_shelx_space_group_comment
;
The symmetry employed for this shelxl refinement is uniquely defined
by the following loop, which should always be used as a source of
symmetry information in preference to the above space-group names.
They are only intended as comments.
;
_shelx_estimated_absorpt_t_min 0.419
_shelx_estimated_absorpt_t_max 0.721

loop_
_space_group_symop_operation_xyz
'x, y, z'
'-x+1/2, y+1/2, -z+1/2'
'-x, -y, -z'
'x-1/2, -y-1/2, z-1/2'

loop_
_atom_site_label
_atom_site_type_symbol
_atom_site_fract_x
_atom_site_fract_y
_atom_site_fract_z
_atom_site_U_iso_or_equiv
_atom_site_adp_type
_atom_site_occupancy
_atom_site_site_symmetry_order
_atom_site_calc_flag
_atom_site_refinement_flags_posn
_atom_site_refinement_flags_adp
_atom_site_refinement_flags_occupancy
_atom_site_disorder_assembly
_atom_site_disorder_group
Yb1 Yb 0.74620(2) 0.52801(2) 0.21147(2) 0.01317(2) Uani 1 1 d . . . . .
Zn1 Zn 0.95533(2) 0.46713(2) 0.28191(2) 0.01497(4) Uani 1 1 d . . . . .
O1 O 0.89201(10) 0.55194(7) 0.27269(7) 0.0168(3) Uani 1 1 d . . . . .
O2 O 0.76838(10) 0.62888(7) 0.27791(7) 0.0186(3) Uani 1 1 d . . . . .
O3 O 0.85111(10) 0.45862(7) 0.19855(6) 0.0164(3) Uani 1 1 d . . . . .
O4 O 0.68309(10) 0.43940(7) 0.13571(7) 0.0177(3) Uani 1 1 d . . . . .
N1 N 1.07877(11) 0.51192(8) 0.32145(8) 0.0166(3) Uani 1 1 d . . . . .
N2 N 1.03289(12) 0.41013(8) 0.24599(8) 0.0166(3) Uani 1 1 d . . . . .
C1 C 0.92237(13) 0.59895(9) 0.31342(9) 0.0146(3) Uani 1 1 d . . . . .
C2 C 0.85604(14) 0.64358(9) 0.31755(9) 0.0164(4) Uani 1 1 d . . . . .
C3 C 0.87945(15) 0.69398(10) 0.35882(10) 0.0199(4) Uani 1 1 d . . . . .
H3A H 0.8339 0.7230 0.3616 0.024 Uiso 1 1 calc R U . . .
C4 C 0.97176(15) 0.70207(10) 0.39690(10) 0.0218(4) Uani 1 1 d . . . . .
H4A H 0.9886 0.7367 0.4257 0.026 Uiso 1 1 calc R U . . .
C5 C 1.03789(15) 0.66036(10) 0.39282(10) 0.0203(4) Uani 1 1 d . . . . .
H5A H 1.1001 0.6671 0.4182 0.024 Uiso 1 1 calc R U . . .
C6 C 1.01476(14) 0.60757(9) 0.35141(9) 0.0168(4) Uani 1 1 d . . . . .
C7 C 1.08931(14) 0.56628(10) 0.34942(9) 0.0185(4) Uani 1 1 d . . . . .
H7A H 1.1503 0.5805 0.3703 0.022 Uiso 1 1 calc R U . . .
C8 C 1.15248(14) 0.47298(10) 0.31910(10) 0.0177(4) Uani 1 1 d . . . . .
C9 C 1.24465(14) 0.48379(11) 0.35448(11) 0.0229(4) Uani 1 1 d . . . . .
H9A H 1.2613 0.5192 0.3822 0.028 Uiso 1 1 calc R U . . .
C10 C 1.31200(15) 0.44275(12) 0.34908(12) 0.0275(5) Uani 1 1 d . . . . .
H10A H 1.3747 0.4507 0.3726 0.033 Uiso 1 1 calc R U . . .
C11 C 1.28820(15) 0.39040(12) 0.30951(11) 0.0268(5) Uani 1 1 d . . . . .
H11A H 1.3347 0.3625 0.3064 0.032 Uiso 1 1 calc R U . . .
C12 C 1.19704(15) 0.37837(11) 0.27441(11) 0.0228(4) Uani 1 1 d . . . . .
H12A H 1.1813 0.3423 0.2474 0.027 Uiso 1 1 calc R U . . .
C13 C 1.12819(14) 0.41938(10) 0.27881(10) 0.0177(4) Uani 1 1 d . . . . .
C14 C 1.00036(14) 0.36950(10) 0.20091(10) 0.0189(4) Uani 1 1 d . . . . .
H14A H 1.0428 0.3438 0.1895 0.023 Uiso 1 1 calc R U . . .
C15 C 0.90309(14) 0.36039(9) 0.16634(9) 0.0171(4) Uani 1 1 d . . . . .
C16 C 0.83458(14) 0.40450(9) 0.16738(9) 0.0150(3) Uani 1 1 d . . . . .
C17 C 0.74208(14) 0.39202(9) 0.13030(9) 0.0160(4) Uani 1 1 d . . . . .
C18 C 0.71737(15) 0.33854(10) 0.09310(10) 0.0200(4) Uani 1 1 d . . . . .
H18A H 0.6550 0.3310 0.0685 0.024 Uiso 1 1 calc R U . . .
C19 C 0.78632(16) 0.29504(10) 0.09214(10) 0.0222(4) Uani 1 1 d . . . . .
H19A H 0.7702 0.2579 0.0667 0.027 Uiso 1 1 calc R U . . .
C20 C 0.87635(16) 0.30589(10) 0.12755(10) 0.0214(4) Uani 1 1 d . . . . .
H20A H 0.9218 0.2762 0.1260 0.026 Uiso 1 1 calc R U . . .
C21 C 0.69602(15) 0.67122(10) 0.28005(11) 0.0237(4) Uani 1 1 d . . . . .
H21A H 0.7083 0.7142 0.2680 0.036 Uiso 1 1 calc R U . . .
H21B H 0.6935 0.6720 0.3229 0.036 Uiso 1 1 calc R U . . .
H21C H 0.6372 0.6562 0.2506 0.036 Uiso 1 1 calc R U . . .
C22 C 0.59116(14) 0.43951(11) 0.09055(10) 0.0231(4) Uani 1 1 d . . . . .
H22A H 0.5600 0.4000 0.0945 0.035 Uiso 1 1 calc R U . . .
H22B H 0.5938 0.4427 0.0478 0.035 Uiso 1 1 calc R U . . .
H22C H 0.5572 0.4759 0.0987 0.035 Uiso 1 1 calc R U . . .
O5 O 0.91186(10) 0.42189(7) 0.34080(7) 0.0184(3) Uani 1 1 d . . . . .
C23 C 0.95813(14) 0.37108(10) 0.37469(10) 0.0190(4) Uani 1 1 d . . . . .
H23A H 0.9986 0.3534 0.3523 0.023 Uiso 1 1 calc R U . . .
C24 C 1.01879(19) 0.39202(13) 0.43996(12) 0.0345(6) Uani 1 1 d . . . . .
F1 F 1.08046(14) 0.43378(10) 0.43328(9) 0.0742(8) Uani 1 1 d . . . . .
F2 F 0.97357(18) 0.41996(10) 0.47250(8) 0.0737(7) Uani 1 1 d . . . . .
F3 F 1.06680(11) 0.34457(9) 0.47537(8) 0.0459(4) Uani 1 1 d . . . . .
C25 C 0.89237(19) 0.31954(13) 0.37801(16) 0.0429(7) Uani 1 1 d D . . . .
F4 F 0.8732(12) 0.2951(7) 0.3183(5) 0.0770(12) Uani 0.219(10) 1 d D U P A 1
F5 F 0.8121(7) 0.3316(7) 0.3790(10) 0.0661(13) Uani 0.219(10) 1 d D . P A 1
F6 F 0.9221(14) 0.2700(9) 0.4171(11) 0.0484(11) Uani 0.219(10) 1 d D . P A 1
F4' F 0.8335(4) 0.30346(18) 0.32153(17) 0.0770(12) Uani 0.781(10) 1 d D U P A 2
F5' F 0.8386(3) 0.33930(17) 0.4106(3) 0.0661(13) Uani 0.781(10) 1 d D . P A 2
F6' F 0.9366(3) 0.2665(2) 0.4057(3) 0.0484(11) Uani 0.781(10) 1 d D . P A 2
O6 O 0.72889(10) 0.58473(7) 0.13120(7) 0.0217(3) Uani 1 1 d . . . . .
C26 C 0.69687(14) 0.63755(10) 0.09600(10) 0.0183(4) Uani 1 1 d . . . . .
H26A H 0.6726 0.6671 0.1214 0.022 Uiso 1 1 calc R U . . .
C27 C 0.77428(17) 0.67146(11) 0.08126(11) 0.0269(5) Uani 1 1 d . . . . .
F7 F 0.83737(12) 0.69046(9) 0.13519(8) 0.0475(4) Uani 1 1 d . . . . .
F8 F 0.81677(12) 0.63507(8) 0.05137(9) 0.0434(4) Uani 1 1 d . . . . .
F9 F 0.74572(12) 0.72363(7) 0.04575(8) 0.0405(4) Uani 1 1 d . . . . .
C28 C 0.61736(16) 0.61937(11) 0.03643(10) 0.0231(4) Uani 1 1 d . . . . .
F10 F 0.54815(10) 0.59603(8) 0.05292(7) 0.0381(4) Uani 1 1 d . . . . .
F11 F 0.63927(11) 0.57488(7) 0.00188(7) 0.0342(3) Uani 1 1 d . . . . .
F12 F 0.58291(11) 0.66876(7) -0.00222(7) 0.0359(4) Uani 1 1 d . . . . .
Yb2 Yb 0.60569(2) 0.47985(2) 0.29860(2) 0.01325(2) Uani 1 1 d . . . . .
Zn2 Zn 0.41762(2) 0.57538(2) 0.25416(2) 0.01419(4) Uani 1 1 d . . . . .
O7 O 0.45154(10) 0.48315(6) 0.24777(7) 0.0163(3) Uani 1 1 d . . . . .
O8 O 0.54167(10) 0.39090(7) 0.22442(7) 0.0175(3) Uani 1 1 d . . . . .
O9 O 0.53828(10) 0.56541(7) 0.32548(7) 0.0185(3) Uani 1 1 d . . . . .
O10 O 0.70641(10) 0.54735(7) 0.38747(7) 0.0191(3) Uani 1 1 d . . . . .
N3 N 0.28237(12) 0.54731(8) 0.22255(8) 0.0166(3) Uani 1 1 d . . . . .
N4 N 0.37015(12) 0.62786(8) 0.31370(8) 0.0168(3) Uani 1 1 d . . . . .
C29 C 0.40169(13) 0.44260(9) 0.20528(9) 0.0154(4) Uani 1 1 d . . . . .
C30 C 0.44796(13) 0.38983(9) 0.19130(9) 0.0156(4) Uani 1 1 d . . . . .
C31 C 0.40206(15) 0.34355(10) 0.14914(10) 0.0199(4) Uani 1 1 d . . . . .
H31A H 0.4346 0.3086 0.1401 0.024 Uiso 1 1 calc R U . . .
C32 C 0.30645(16) 0.34860(10) 0.11953(10) 0.0228(4) Uani 1 1 d . . . . .
H32A H 0.2741 0.3169 0.0904 0.027 Uiso 1 1 calc R U . . .
C33 C 0.25979(15) 0.39933(10) 0.13277(10) 0.0210(4) Uani 1 1 d . . . . .
H33A H 0.1951 0.4019 0.1129 0.025 Uiso 1 1 calc R U . . .
C34 C 0.30583(14) 0.44761(9) 0.17526(9) 0.0166(4) Uani 1 1 d . . . . .
C35 C 0.24977(14) 0.49701(10) 0.18949(10) 0.0178(4) Uani 1 1 d . . . . .
H35A H 0.1850 0.4919 0.1734 0.021 Uiso 1 1 calc R U . . .
C36 C 0.22709(14) 0.59450(10) 0.23722(10) 0.0172(4) Uani 1 1 d . . . . .
C37 C 0.13288(15) 0.60203(11) 0.20550(11) 0.0228(4) Uani 1 1 d . . . . .
H37A H 0.1006 0.5727 0.1736 0.027 Uiso 1 1 calc R U . . .
C38 C 0.08657(16) 0.65289(12) 0.22107(11) 0.0268(5) Uani 1 1 d . . . . .
H38A H 0.0226 0.6580 0.1997 0.032 Uiso 1 1 calc R U . . .
C39 C 0.13340(16) 0.69604(11) 0.26753(11) 0.0271(5) Uani 1 1 d . . . . .
H39A H 0.1015 0.7309 0.2773 0.033 Uiso 1 1 calc R U . . .
C40 C 0.22642(16) 0.68857(11) 0.29976(11) 0.0228(4) Uani 1 1 d . . . . .
H40A H 0.2578 0.7181 0.3317 0.027 Uiso 1 1 calc R U . . .
C41 C 0.27425(14) 0.63772(10) 0.28559(10) 0.0177(4) Uani 1 1 d . . . . .
C42 C 0.41702(14) 0.64876(9) 0.36931(10) 0.0178(4) Uani 1 1 d . . . . .
H42A H 0.3851 0.6729 0.3909 0.021 Uiso 1 1 calc R U . . .
C43 C 0.51441(14) 0.63837(9) 0.40136(9) 0.0168(4) Uani 1 1 d . . . . .
C44 C 0.56888(14) 0.59777(9) 0.37868(9) 0.0162(4) Uani 1 1 d . . . . .
C45 C 0.66185(14) 0.58854(9) 0.41565(9) 0.0172(4) Uani 1 1 d . . . . .
C46 C 0.70087(15) 0.61796(10) 0.47324(10) 0.0215(4) Uani 1 1 d . . . . .
H46A H 0.7637 0.6114 0.4973 0.026 Uiso 1 1 calc R U . . .
C47 C 0.64598(17) 0.65790(11) 0.49567(10) 0.0246(5) Uani 1 1 d . . . . .
H47A H 0.6720 0.6784 0.5353 0.030 Uiso 1 1 calc R U . . .
C48 C 0.55548(16) 0.66760(10) 0.46106(10) 0.0218(4) Uani 1 1 d . . . . .
H48A H 0.5195 0.6944 0.4774 0.026 Uiso 1 1 calc R U . . .
C49 C 0.59345(15) 0.33453(10) 0.22253(11) 0.0218(4) Uani 1 1 d . . . . .
H49A H 0.5910 0.3268 0.1791 0.033 Uiso 1 1 calc R U . . .
H49B H 0.5672 0.2981 0.2375 0.033 Uiso 1 1 calc R U . . .
H49C H 0.6574 0.3404 0.2497 0.033 Uiso 1 1 calc R U . . .
C50 C 0.80291(14) 0.53654(11) 0.42055(10) 0.0228(4) Uani 1 1 d . . . . .
H50A H 0.8360 0.5770 0.4258 0.034 Uiso 1 1 calc R U . . .
H50B H 0.8269 0.5071 0.3962 0.034 Uiso 1 1 calc R U . . .
H50C H 0.8113 0.5182 0.4621 0.034 Uiso 1 1 calc R U . . .
O11 O 0.46128(10) 0.61785(7) 0.19361(7) 0.0208(3) Uani 1 1 d . . . . .
C51 C 0.42492(15) 0.66076(10) 0.14705(10) 0.0207(4) Uani 1 1 d . . . . .
H51A H 0.4732 0.6704 0.1281 0.025 Uiso 1 1 calc R U . . .
C52 C 0.4020(2) 0.72307(12) 0.17267(14) 0.0377(6) Uani 1 1 d . . . . .
F13 F 0.47679(17) 0.74735(9) 0.21453(11) 0.0707(6) Uani 1 1 d . . . . .
F14 F 0.36986(14) 0.76819(9) 0.12906(11) 0.0648(6) Uani 1 1 d . . . . .
F15 F 0.33877(16) 0.71566(8) 0.20088(10) 0.0627(6) Uani 1 1 d . . . . .
C53 C 0.3424(2) 0.63495(18) 0.09425(12) 0.0462(8) Uani 1 1 d D . . . .
F16 F 0.3407(18) 0.6436(19) 0.0347(5) 0.0761(14) Uani 0.111(9) 1 d D . P B 1
F17 F 0.273(2) 0.638(3) 0.117(2) 0.0572(12) Uani 0.111(9) 1 d D . P B 1
F18 F 0.344(3) 0.5737(7) 0.082(2) 0.0854(12) Uani 0.111(9) 1 d D . P B 1
F16' F 0.3113(2) 0.6768(2) 0.04604(13) 0.0761(14) Uani 0.889(9) 1 d D . P B 2
F17' F 0.2697(3) 0.6207(3) 0.1105(2) 0.0572(12) Uani 0.889(9) 1 d D . P B 2
F18' F 0.3656(3) 0.58098(16) 0.0725(2) 0.0854(12) Uani 0.889(9) 1 d D . P B 2
O12 O 0.61476(11) 0.41380(7) 0.36981(7) 0.0241(3) Uani 1 1 d . . . . .
C54 C 0.63187(15) 0.36388(10) 0.41010(10) 0.0202(4) Uani 1 1 d . . . . .
H54A H 0.6804 0.3371 0.4024 0.024 Uiso 1 1 calc R U . . .
C55 C 0.54624(15) 0.32283(11) 0.39753(11) 0.0228(4) Uani 1 1 d . . . . .
F19 F 0.47663(9) 0.35338(7) 0.40675(7) 0.0331(3) Uani 1 1 d . . . . .
F20 F 0.51619(12) 0.30312(8) 0.33732(7) 0.0395(4) Uani 1 1 d . . . . .
F21 F 0.56089(10) 0.27044(7) 0.43386(8) 0.0353(3) Uani 1 1 d . . . . .
C56 C 0.66811(19) 0.38629(13) 0.47855(11) 0.0328(5) Uani 1 1 d . . . . .
F22 F 0.61051(14) 0.42464(9) 0.49371(8) 0.0546(5) Uani 1 1 d . . . . .
F23 F 0.68699(13) 0.33843(9) 0.52036(7) 0.0497(5) Uani 1 1 d . . . . .
F24 F 0.74650(13) 0.41826(10) 0.48973(8) 0.0587(6) Uani 1 1 d . . . . .
O13 O 0.60961(10) 0.53697(7) 0.21582(7) 0.0160(3) Uani 1 1 d D . . . .
H13B H 0.5630(12) 0.5631(10) 0.1983(11) 0.019 Uiso 1 1 d D U . . .
O14 O 0.73557(10) 0.46156(7) 0.28502(7) 0.0171(3) Uani 1 1 d D . . . .
H14B H 0.7857(11) 0.4405(11) 0.3069(10) 0.020 Uiso 1 1 d D U . . .
N1S N 0.57622(17) 0.19349(11) 0.57936(12) 0.0395(5) Uani 1 1 d . . . . .
C1S C 0.52600(19) 0.17400(12) 0.53355(14) 0.0345(6) Uani 1 1 d . . . . .
C2S C 0.4603(3) 0.15078(16) 0.47493(17) 0.0587(10) Uani 1 1 d . . . . .
H2S1 H 0.3979 0.1583 0.4749 0.088 Uiso 1 1 calc R U . . .
H2S2 H 0.4695 0.1051 0.4710 0.088 Uiso 1 1 calc R U . . .
H2S3 H 0.4691 0.1733 0.4393 0.088 Uiso 1 1 calc R U . . .
N2S N 1.01138(18) 0.48881(13) 0.08719(14) 0.0495(7) Uani 1 1 d . . . . .
C3S C 0.93331(19) 0.48779(12) 0.06504(13) 0.0323(5) Uani 1 1 d . . . . .
C4S C 0.83410(18) 0.48610(13) 0.03634(13) 0.0345(6) Uani 1 1 d . . . . .
H4S1 H 0.8157 0.5085 -0.0042 0.052 Uiso 1 1 calc R U . . .
H4S2 H 0.8062 0.5069 0.0644 0.052 Uiso 1 1 calc R U . . .
H4S3 H 0.8134 0.4418 0.0295 0.052 Uiso 1 1 calc R U . . .

loop_
_atom_site_aniso_label
_atom_site_aniso_U_11
_atom_site_aniso_U_22
_atom_site_aniso_U_33
_atom_site_aniso_U_23
_atom_site_aniso_U_13
_atom_site_aniso_U_12
Yb1 0.01071(4) 0.01458(4) 0.01348(4) 0.00011(3) 0.00314(3) 0.00090(3)
Zn1 0.01174(10) 0.01653(10) 0.01623(10) -0.00149(8) 0.00418(8) 0.00071(8)
O1 0.0143(7) 0.0147(6) 0.0190(7) -0.0031(5) 0.0025(5) 0.0006(5)
O2 0.0148(7) 0.0165(7) 0.0237(7) -0.0029(5) 0.0056(6) 0.0016(5)
O3 0.0151(7) 0.0165(6) 0.0160(6) -0.0031(5) 0.0032(5) 0.0013(5)
O4 0.0137(7) 0.0190(7) 0.0180(7) -0.0035(5) 0.0021(5) 0.0006(5)
N1 0.0136(8) 0.0180(8) 0.0185(8) 0.0037(6) 0.0060(6) 0.0015(6)
N2 0.0152(8) 0.0179(8) 0.0178(8) 0.0027(6) 0.0070(6) 0.0028(6)
C1 0.0158(9) 0.0129(8) 0.0153(9) 0.0003(7) 0.0056(7) -0.0007(7)
C2 0.0156(9) 0.0151(8) 0.0182(9) 0.0017(7) 0.0056(7) -0.0010(7)
C3 0.0231(10) 0.0148(9) 0.0240(10) -0.0012(7) 0.0110(8) -0.0003(7)
C4 0.0259(11) 0.0167(9) 0.0230(10) -0.0036(8) 0.0086(8) -0.0043(8)
C5 0.0192(10) 0.0204(9) 0.0192(10) -0.0018(7) 0.0038(8) -0.0052(8)
C6 0.0153(9) 0.0173(9) 0.0172(9) 0.0006(7) 0.0048(7) -0.0026(7)
C7 0.0141(9) 0.0217(9) 0.0182(9) 0.0016(7) 0.0037(7) -0.0025(7)
C8 0.0135(9) 0.0217(9) 0.0184(9) 0.0057(7) 0.0059(7) 0.0021(7)
C9 0.0141(9) 0.0263(11) 0.0260(11) 0.0039(8) 0.0038(8) 0.0003(8)
C10 0.0144(10) 0.0336(12) 0.0322(12) 0.0097(10) 0.0050(9) 0.0051(9)
C11 0.0177(10) 0.0311(12) 0.0322(12) 0.0093(9) 0.0094(9) 0.0091(9)
C12 0.0204(10) 0.0254(10) 0.0242(10) 0.0043(8) 0.0097(8) 0.0063(8)
C13 0.0149(9) 0.0208(9) 0.0187(9) 0.0051(7) 0.0073(7) 0.0031(7)
C14 0.0200(10) 0.0193(9) 0.0191(9) 0.0013(7) 0.0090(8) 0.0057(7)
C15 0.0209(10) 0.0166(9) 0.0152(9) -0.0001(7) 0.0077(7) 0.0017(7)
C16 0.0176(9) 0.0146(8) 0.0127(8) -0.0004(6) 0.0052(7) 0.0008(7)
C17 0.0184(9) 0.0165(9) 0.0135(8) 0.0003(7) 0.0060(7) 0.0009(7)
C18 0.0235(10) 0.0200(9) 0.0159(9) -0.0026(7) 0.0060(8) -0.0051(8)
C19 0.0300(12) 0.0176(9) 0.0205(10) -0.0037(8) 0.0106(9) -0.0019(8)
C20 0.0301(11) 0.0172(9) 0.0194(10) -0.0012(7) 0.0115(8) 0.0032(8)
C21 0.0182(10) 0.0178(9) 0.0346(12) -0.0015(8) 0.0082(9) 0.0043(8)
C22 0.0154(10) 0.0260(11) 0.0224(10) -0.0026(8) -0.0010(8) -0.0018(8)
O5 0.0135(7) 0.0220(7) 0.0188(7) 0.0044(6) 0.0045(5) 0.0047(5)
C23 0.0149(9) 0.0203(9) 0.0215(10) 0.0032(8) 0.0058(8) 0.0024(7)
C24 0.0381(14) 0.0327(13) 0.0242(12) 0.0088(10) -0.0005(10) -0.0044(11)
F1 0.0620(13) 0.0732(14) 0.0512(11) 0.0307(10) -0.0282(10) -0.0440(11)
F2 0.122(2) 0.0686(14) 0.0242(9) -0.0049(9) 0.0166(11) 0.0379(13)
F3 0.0356(9) 0.0553(11) 0.0353(9) 0.0259(8) -0.0031(7) 0.0000(8)
C25 0.0251(13) 0.0276(13) 0.064(2) 0.0088(13) -0.0001(13) -0.0065(10)
F4 0.055(2) 0.0474(14) 0.0886(16) -0.0022(12) -0.0277(15) -0.0251(17)
F5 0.0259(17) 0.0621(16) 0.121(4) 0.037(2) 0.038(2) 0.0034(14)
F6 0.037(2) 0.0239(10) 0.086(3) 0.0174(15) 0.0230(13) 0.0009(9)
F4' 0.055(2) 0.0474(14) 0.0886(16) -0.0022(12) -0.0277(15) -0.0251(17)
F5' 0.0259(17) 0.0621(16) 0.121(4) 0.037(2) 0.038(2) 0.0034(14)
F6' 0.037(2) 0.0239(10) 0.086(3) 0.0174(15) 0.0230(13) 0.0009(9)
O6 0.0192(7) 0.0234(7) 0.0212(7) 0.0072(6) 0.0049(6) 0.0017(6)
C26 0.0173(9) 0.0187(9) 0.0189(9) 0.0006(7) 0.0059(7) 0.0011(7)
C27 0.0262(12) 0.0236(11) 0.0296(12) 0.0038(9) 0.0075(9) -0.0033(9)
F7 0.0348(9) 0.0534(10) 0.0437(9) 0.0010(8) -0.0007(7) -0.0234(8)
F8 0.0411(9) 0.0397(9) 0.0644(11) 0.0039(8) 0.0374(9) -0.0020(7)
F9 0.0464(10) 0.0237(7) 0.0500(10) 0.0122(7) 0.0145(8) -0.0065(7)
C28 0.0246(11) 0.0227(10) 0.0192(10) 0.0041(8) 0.0040(8) 0.0009(8)
F10 0.0193(7) 0.0531(10) 0.0375(8) 0.0052(7) 0.0038(6) -0.0084(6)
F11 0.0425(9) 0.0304(7) 0.0243(7) -0.0082(6) 0.0042(6) 0.0020(6)
F12 0.0390(9) 0.0303(7) 0.0266(7) 0.0095(6) -0.0044(6) 0.0073(6)
Yb2 0.01216(4) 0.01371(4) 0.01380(4) 0.00019(3) 0.00431(3) 0.00176(3)
Zn2 0.01259(10) 0.01478(10) 0.01561(10) -0.00116(8) 0.00531(8) 0.00145(8)
O7 0.0136(6) 0.0138(6) 0.0206(7) -0.0044(5) 0.0046(5) 0.0000(5)
O8 0.0159(7) 0.0141(6) 0.0226(7) -0.0028(5) 0.0066(6) 0.0023(5)
O9 0.0180(7) 0.0198(7) 0.0151(6) -0.0054(5) 0.0023(5) 0.0051(5)
O10 0.0142(7) 0.0222(7) 0.0175(7) -0.0031(5) 0.0009(5) 0.0031(5)
N3 0.0145(8) 0.0176(8) 0.0191(8) 0.0007(6) 0.0075(6) 0.0016(6)
N4 0.0171(8) 0.0169(8) 0.0185(8) 0.0023(6) 0.0085(6) 0.0034(6)
C29 0.0161(9) 0.0141(8) 0.0176(9) -0.0004(7) 0.0075(7) -0.0022(7)
C30 0.0152(9) 0.0164(9) 0.0164(9) 0.0004(7) 0.0068(7) -0.0002(7)
C31 0.0254(11) 0.0173(9) 0.0196(10) -0.0021(7) 0.0111(8) -0.0022(8)
C32 0.0246(11) 0.0207(10) 0.0218(10) -0.0062(8) 0.0061(8) -0.0061(8)
C33 0.0177(10) 0.0224(10) 0.0216(10) -0.0017(8) 0.0050(8) -0.0042(8)
C34 0.0150(9) 0.0163(9) 0.0190(9) -0.0002(7) 0.0064(7) -0.0015(7)
C35 0.0124(9) 0.0209(9) 0.0202(9) 0.0018(7) 0.0057(7) 0.0003(7)
C36 0.0155(9) 0.0185(9) 0.0197(9) 0.0042(7) 0.0089(7) 0.0040(7)
C37 0.0182(10) 0.0269(11) 0.0242(10) 0.0045(8) 0.0085(8) 0.0047(8)
C38 0.0194(11) 0.0337(12) 0.0287(12) 0.0073(9) 0.0101(9) 0.0103(9)
C39 0.0271(12) 0.0273(11) 0.0316(12) 0.0046(9) 0.0161(10) 0.0128(9)
C40 0.0257(11) 0.0223(10) 0.0242(10) 0.0024(8) 0.0134(9) 0.0083(8)
C41 0.0181(9) 0.0183(9) 0.0199(9) 0.0037(7) 0.0106(8) 0.0040(7)
C42 0.0226(10) 0.0154(9) 0.0193(9) 0.0006(7) 0.0121(8) 0.0030(7)
C43 0.0226(10) 0.0156(9) 0.0142(9) -0.0001(7) 0.0089(7) -0.0002(7)
C44 0.0203(10) 0.0139(8) 0.0142(9) -0.0008(7) 0.0055(7) 0.0003(7)
C45 0.0197(10) 0.0160(9) 0.0163(9) -0.0001(7) 0.0064(7) 0.0000(7)
C46 0.0215(10) 0.0230(10) 0.0177(9) -0.0005(8) 0.0036(8) -0.0010(8)
C47 0.0317(12) 0.0256(11) 0.0157(10) -0.0054(8) 0.0070(9) -0.0030(9)
C48 0.0302(12) 0.0204(10) 0.0173(9) -0.0028(7) 0.0111(8) 0.0006(8)
C49 0.0204(10) 0.0169(9) 0.0295(11) -0.0023(8) 0.0101(9) 0.0056(8)
C50 0.0144(9) 0.0272(11) 0.0228(10) -0.0020(8) 0.0011(8) -0.0003(8)
O11 0.0181(7) 0.0204(7) 0.0260(8) 0.0081(6) 0.0104(6) 0.0050(6)
C51 0.0188(10) 0.0254(10) 0.0200(10) 0.0050(8) 0.0094(8) 0.0003(8)
C52 0.0482(16) 0.0263(12) 0.0513(17) 0.0165(11) 0.0333(14) 0.0118(11)
F13 0.0975(18) 0.0369(10) 0.0754(15) -0.0253(10) 0.0263(13) -0.0132(11)
F14 0.0718(13) 0.0459(10) 0.1016(16) 0.0493(11) 0.0617(13) 0.0336(10)
F15 0.0996(16) 0.0327(9) 0.0941(15) 0.0243(9) 0.0830(14) 0.0272(10)
C53 0.0326(15) 0.083(2) 0.0200(12) 0.0054(13) 0.0051(10) -0.0148(15)
F16 0.0525(17) 0.135(3) 0.0288(11) 0.0407(17) -0.0022(11) -0.0131(18)
F17 0.0212(9) 0.106(4) 0.0354(16) 0.0209(18) -0.0020(10) -0.0201(14)
F18 0.067(2) 0.116(2) 0.080(2) -0.0680(18) 0.0328(15) -0.0456(16)
F16' 0.0525(17) 0.135(3) 0.0288(11) 0.0407(17) -0.0022(11) -0.0131(18)
F17' 0.0212(9) 0.106(4) 0.0354(16) 0.0209(18) -0.0020(10) -0.0201(14)
F18' 0.067(2) 0.116(2) 0.080(2) -0.0680(18) 0.0328(15) -0.0456(16)
O12 0.0303(9) 0.0220(7) 0.0214(7) 0.0070(6) 0.0105(6) 0.0027(6)
C54 0.0192(10) 0.0237(10) 0.0196(10) 0.0056(8) 0.0091(8) 0.0035(8)
C55 0.0222(11) 0.0243(10) 0.0244(10) 0.0056(8) 0.0114(9) 0.0044(8)
F19 0.0188(7) 0.0449(9) 0.0381(8) 0.0088(7) 0.0128(6) 0.0104(6)
F20 0.0459(10) 0.0446(9) 0.0307(8) -0.0095(7) 0.0166(7) -0.0173(7)
F21 0.0345(8) 0.0288(7) 0.0486(9) 0.0168(7) 0.0219(7) 0.0039(6)
C56 0.0356(14) 0.0418(14) 0.0207(11) 0.0021(10) 0.0093(10) -0.0081(11)
F22 0.0698(13) 0.0579(12) 0.0395(10) -0.0177(8) 0.0231(9) 0.0029(10)
F23 0.0539(11) 0.0664(12) 0.0248(8) 0.0193(8) 0.0080(7) -0.0066(9)
F24 0.0524(11) 0.0871(15) 0.0287(8) 0.0039(9) 0.0034(8) -0.0406(10)
O13 0.0123(6) 0.0175(7) 0.0177(7) 0.0028(5) 0.0045(5) 0.0038(5)
O14 0.0134(7) 0.0201(7) 0.0171(7) 0.0037(5) 0.0043(5) 0.0049(5)
N1S 0.0351(13) 0.0359(12) 0.0484(14) 0.0111(11) 0.0152(11) 0.0157(10)
C1S 0.0333(14) 0.0271(12) 0.0465(16) 0.0123(11) 0.0180(12) 0.0080(10)
C2S 0.066(2) 0.0394(17) 0.060(2) 0.0094(15) 0.0083(18) -0.0172(16)
N2S 0.0348(14) 0.0504(15) 0.0557(17) -0.0117(13) 0.0053(12) -0.0059(11)
C3S 0.0366(14) 0.0261(12) 0.0327(13) -0.0034(10) 0.0099(11) -0.0042(10)
C4S 0.0317(13) 0.0376(14) 0.0322(13) 0.0030(11) 0.0081(11) -0.0011(11)

loop_
_atom_type_symbol
_atom_type_description
_atom_type_scat_dispersion_real
_atom_type_scat_dispersion_imag
_atom_type_scat_source
C C 0.0033 0.0016 'International Tables Vol C Tables 4.2.6.8 and 6.1.1.4'
H H 0.0000 0.0000 'International Tables Vol C Tables 4.2.6.8 and 6.1.1.4'
N N 0.0061 0.0033 'International Tables Vol C Tables 4.2.6.8 and 6.1.1.4'
O O 0.0106 0.0060 'International Tables Vol C Tables 4.2.6.8 and 6.1.1.4'
F F 0.0171 0.0103 'International Tables Vol C Tables 4.2.6.8 and 6.1.1.4'
Zn Zn 0.2839 1.4301 'International Tables Vol C Tables 4.2.6.8 and 6.1.1.4'
Yb Yb -0.3850 5.5486 'International Tables Vol C Tables 4.2.6.8 and 6.1.1.4'

loop_
_geom_angle_atom_site_label_1
_geom_angle_atom_site_label_2
_geom_angle_atom_site_label_3
_geom_angle
O6 Yb1 O13 98.50(6)
O6 Yb1 O14 168.24(6)
O13 Yb1 O14 72.48(5)
O6 Yb1 O1 101.96(6)
O13 Yb1 O1 137.94(5)
O14 Yb1 O1 89.79(5)
O6 Yb1 O3 98.17(6)
O13 Yb1 O3 144.62(5)
O14 Yb1 O3 85.90(5)
O1 Yb1 O3 67.20(5)
O6 Yb1 O4 85.93(5)
O13 Yb1 O4 86.16(5)
O14 Yb1 O4 85.95(5)
O1 Yb1 O4 131.37(5)
O3 Yb1 O4 64.19(5)
O6 Yb1 O2 89.18(5)
O13 Yb1 O2 80.81(5)
O14 Yb1 O2 96.59(5)
O1 Yb1 O2 63.29(5)
O3 Yb1 O2 130.40(5)
O4 Yb1 O2 165.25(5)
O6 Yb1 Zn1 116.46(4)
O13 Yb1 Zn1 145.00(4)
O14 Yb1 Zn1 73.09(4)
O1 Yb1 Zn1 35.98(3)
O3 Yb1 Zn1 36.43(3)
O4 Yb1 Zn1 97.54(3)
O2 Yb1 Zn1 97.10(3)
O6 Yb1 Yb2 135.66(4)
O13 Yb1 Yb2 37.16(4)
O14 Yb1 Yb2 35.80(4)
O1 Yb1 Yb2 113.55(4)
O3 Yb1 Yb2 119.22(4)
O4 Yb1 Yb2 89.63(3)
O2 Yb1 Yb2 84.16(3)
Zn1 Yb1 Yb2 107.868(5)
O6 Yb1 H14B 170.0(5)
O13 Yb1 H14B 89.1(4)
O14 Yb1 H14B 16.7(4)
O1 Yb1 H14B 76.1(5)
O3 Yb1 H14B 71.9(4)
O4 Yb1 H14B 88.1(5)
O2 Yb1 H14B 98.5(5)
Zn1 Yb1 H14B 56.4(4)
Yb2 Yb1 H14B 52.2(4)
O5 Zn1 O1 103.68(6)
O5 Zn1 O3 103.84(6)
O1 Zn1 O3 77.00(6)
O5 Zn1 N1 114.85(6)
O1 Zn1 N1 89.33(6)
O3 Zn1 N1 141.05(6)
O5 Zn1 N2 111.79(6)
O1 Zn1 N2 143.98(6)
O3 Zn1 N2 88.41(6)
N1 Zn1 N2 81.62(7)
O5 Zn1 Yb1 90.41(4)
O1 Zn1 Yb1 41.51(4)
O3 Zn1 Yb1 41.78(4)
N1 Zn1 Yb1 130.05(5)
N2 Zn1 Yb1 129.85(5)
C1 O1 Zn1 123.00(12)
C1 O1 Yb1 129.38(12)
Zn1 O1 Yb1 102.51(6)
C2 O2 C21 116.34(16)
C2 O2 Yb1 118.16(12)
C21 O2 Yb1 125.44(12)
C16 O3 Zn1 121.37(12)
C16 O3 Yb1 127.18(12)
Zn1 O3 Yb1 101.79(6)
C17 O4 C22 117.54(16)
C17 O4 Yb1 118.72(11)
C22 O4 Yb1 123.11(12)
C7 N1 C8 123.99(18)
C7 N1 Zn1 124.49(14)
C8 N1 Zn1 111.31(13)
C14 N2 C13 123.97(18)
C14 N2 Zn1 124.94(14)
C13 N2 Zn1 111.05(13)
O1 C1 C6 124.55(18)
O1 C1 C2 116.43(17)
C6 C1 C2 119.01(18)
C3 C2 O2 125.79(19)
C3 C2 C1 121.56(19)
O2 C2 C1 112.61(17)
C2 C3 C4 119.1(2)
C2 C3 H3A 120.4
C4 C3 H3A 120.4
C5 C4 C3 120.58(19)
C5 C4 H4A 119.7
C3 C4 H4A 119.7
C4 C5 C6 121.06(19)
C4 C5 H5A 119.5
C6 C5 H5A 119.5
C1 C6 C5 118.65(19)
C1 C6 C7 123.88(18)
C5 C6 C7 117.43(18)
N1 C7 C6 124.94(18)
N1 C7 H7A 117.5
C6 C7 H7A 117.5
C9 C8 C13 119.56(19)
C9 C8 N1 124.31(19)
C13 C8 N1 116.11(17)
C10 C9 C8 120.1(2)
C10 C9 H9A 120.0
C8 C9 H9A 120.0
C11 C10 C9 120.3(2)
C11 C10 H10A 119.8
C9 C10 H10A 119.8
C10 C11 C12 120.6(2)
C10 C11 H11A 119.7
C12 C11 H11A 119.7
C11 C12 C13 120.0(2)
C11 C12 H12A 120.0
C13 C12 H12A 120.0
C12 C13 C8 119.46(19)
C12 C13 N2 124.06(19)
C8 C13 N2 116.46(18)
N2 C14 C15 124.42(19)
N2 C14 H14A 117.8
C15 C14 H14A 117.8
C20 C15 C16 118.44(19)
C20 C15 C14 118.06(19)
C16 C15 C14 123.44(18)
O3 C16 C15 124.32(18)
O3 C16 C17 116.72(17)
C15 C16 C17 118.89(17)
C18 C17 O4 125.81(18)
C18 C17 C16 121.80(19)
O4 C17 C16 112.38(16)
C17 C18 C19 118.8(2)
C17 C18 H18A 120.6
C19 C18 H18A 120.6
C20 C19 C18 120.62(19)
C20 C19 H19A 119.7
C18 C19 H19A 119.7
C19 C20 C15 121.4(2)
C19 C20 H20A 119.3
C15 C20 H20A 119.3
O2 C21 H21A 109.5
O2 C21 H21B 109.5
H21A C21 H21B 109.5
O2 C21 H21C 109.5
H21A C21 H21C 109.5
H21B C21 H21C 109.5
O4 C22 H22A 109.5
O4 C22 H22B 109.5
H22A C22 H22B 109.5
O4 C22 H22C 109.5
H22A C22 H22C 109.5
H22B C22 H22C 109.5
C23 O5 Zn1 122.02(13)
O5 C23 C25 110.76(18)
O5 C23 C24 110.50(18)
C25 C23 C24 111.6(2)
O5 C23 H23A 108.0
C25 C23 H23A 108.0
C24 C23 H23A 108.0
F2 C24 F3 107.2(2)
F2 C24 F1 107.7(3)
F3 C24 F1 106.4(2)
F2 C24 C23 113.5(2)
F3 C24 C23 113.5(2)
F1 C24 C23 108.2(2)
F5 C25 F6 105.3(10)
F4' C25 F6' 107.9(4)
F4' C25 F5' 104.4(3)
F6' C25 F5' 108.4(3)
F5 C25 F4 101.7(9)
F6 C25 F4 105.4(13)
F5 C25 C23 122.5(7)
F4' C25 C23 113.0(3)
F6 C25 C23 120.2(11)
F6' C25 C23 111.8(3)
F5' C25 C23 111.0(3)
F4 C25 C23 98.3(7)
C26 O6 Yb1 151.66(14)
O6 C26 C27 110.55(17)
O6 C26 C28 109.52(17)
C27 C26 C28 112.61(18)
O6 C26 H26A 108.0
C27 C26 H26A 108.0
C28 C26 H26A 108.0
F8 C27 F7 107.3(2)
F8 C27 F9 106.7(2)
F7 C27 F9 106.84(19)
F8 C27 C26 113.67(19)
F7 C27 C26 109.2(2)
F9 C27 C26 112.8(2)
F11 C28 F10 106.91(19)
F11 C28 F12 106.74(18)
F10 C28 F12 106.42(19)
F11 C28 C26 113.50(18)
F10 C28 C26 109.26(18)
F12 C28 C26 113.58(18)
O12 Yb2 O14 99.55(6)
O12 Yb2 O13 169.44(6)
O14 Yb2 O13 71.89(5)
O12 Yb2 O9 103.89(6)
O14 Yb2 O9 135.46(6)
O13 Yb2 O9 86.66(5)
O12 Yb2 O7 101.12(6)
O14 Yb2 O7 143.19(5)
O13 Yb2 O7 83.35(5)
O9 Yb2 O7 67.00(5)
O12 Yb2 O8 85.62(6)
O14 Yb2 O8 87.12(5)
O13 Yb2 O8 87.74(5)
O9 Yb2 O8 131.62(5)
O7 Yb2 O8 64.62(5)
O12 Yb2 O10 84.37(6)
O14 Yb2 O10 81.80(5)
O13 Yb2 O10 100.13(5)
O9 Yb2 O10 63.72(5)
O7 Yb2 O10 130.22(5)
O8 Yb2 O10 163.61(5)
O12 Yb2 Zn2 116.54(5)
O14 Yb2 Zn2 143.78(4)
O13 Yb2 Zn2 72.53(4)
O9 Yb2 Zn2 35.09(3)
O7 Yb2 Zn2 35.31(3)
O8 Yb2 Zn2 98.04(3)
O10 Yb2 Zn2 98.04(3)
O12 Yb2 Yb1 136.22(5)
O14 Yb2 Yb1 36.68(4)
O13 Yb2 Yb1 35.69(4)
O9 Yb2 Yb1 110.33(4)
O7 Yb2 Yb1 116.80(4)
O8 Yb2 Yb1 91.31(3)
O10 Yb2 Yb1 87.00(4)
Zn2 Yb2 Yb1 107.148(5)
O12 Yb2 H13B 170.5(5)
O14 Yb2 H13B 88.5(4)
O13 Yb2 H13B 16.6(4)
O9 Yb2 H13B 73.2(4)
O7 Yb2 H13B 69.4(4)
O8 Yb2 H13B 89.8(5)
O10 Yb2 H13B 101.9(5)
Zn2 Yb2 H13B 55.9(4)
Yb1 Yb2 H13B 52.0(4)
O11 Zn2 O9 99.10(6)
O11 Zn2 O7 103.32(6)
O9 Zn2 O7 76.41(6)
O11 Zn2 N4 120.02(7)
O9 Zn2 N4 88.63(6)
O7 Zn2 N4 135.94(6)
O11 Zn2 N3 116.53(7)
O9 Zn2 N3 143.57(7)
O7 Zn2 N3 87.66(6)
N4 Zn2 N3 80.35(7)
O11 Zn2 Yb2 90.61(4)
O9 Zn2 Yb2 40.07(4)
O7 Zn2 Yb2 40.41(4)
N4 Zn2 Yb2 125.84(5)
N3 Zn2 Yb2 127.11(5)
C29 O7 Zn2 124.61(12)
C29 O7 Yb2 127.09(12)
Zn2 O7 Yb2 104.29(6)
C30 O8 C49 117.53(15)
C30 O8 Yb2 118.72(11)
C49 O8 Yb2 122.74(12)
C44 O9 Zn2 128.31(13)
C44 O9 Yb2 126.64(12)
Zn2 O9 Yb2 104.84(6)
C45 O10 C50 116.77(16)
C45 O10 Yb2 116.42(12)
C50 O10 Yb2 125.15(12)
C35 N3 C36 123.79(18)
C35 N3 Zn2 125.95(14)
C36 N3 Zn2 110.03(13)
C42 N4 C41 122.82(18)
C42 N4 Zn2 127.34(14)
C41 N4 Zn2 109.83(13)
O7 C29 C34 124.19(18)
O7 C29 C30 116.92(17)
C34 C29 C30 118.85(18)
C31 C30 O8 125.67(18)
C31 C30 C29 121.73(19)
O8 C30 C29 112.60(16)
C30 C31 C32 119.22(19)
C30 C31 H31A 120.4
C32 C31 H31A 120.4
C33 C32 C31 120.10(19)
C33 C32 H32A 120.0
C31 C32 H32A 120.0
C32 C33 C34 121.5(2)
C32 C33 H33A 119.3
C34 C33 H33A 119.3
C33 C34 C29 118.63(18)
C33 C34 C35 117.36(18)
C29 C34 C35 123.80(18)
N3 C35 C34 124.30(18)
N3 C35 H35A 117.8
C34 C35 H35A 117.8
C37 C36 C41 119.80(19)
C37 C36 N3 124.51(19)
C41 C36 N3 115.61(17)
C38 C37 C36 119.6(2)
C38 C37 H37A 120.2
C36 C37 H37A 120.2
C39 C38 C37 120.5(2)
C39 C38 H38A 119.8
C37 C38 H38A 119.8
C40 C39 C38 120.4(2)
C40 C39 H39A 119.8
C38 C39 H39A 119.8
C39 C40 C41 120.3(2)
C39 C40 H40A 119.8
C41 C40 H40A 119.8
C40 C41 C36 119.40(19)
C40 C41 N4 124.4(2)
C36 C41 N4 116.02(17)
N4 C42 C43 125.35(18)
N4 C42 H42A 117.3
C43 C42 H42A 117.3
C44 C43 C48 118.29(19)
C44 C43 C42 123.97(18)
C48 C43 C42 117.61(18)
O9 C44 C45 116.50(18)
O9 C44 C43 124.46(18)
C45 C44 C43 119.01(18)
C46 C45 O10 125.66(19)
C46 C45 C44 121.87(19)
O10 C45 C44 112.46(17)
C45 C46 C47 118.7(2)
C45 C46 H46A 120.6
C47 C46 H46A 120.6
C48 C47 C46 120.8(2)
C48 C47 H47A 119.6
C46 C47 H47A 119.6
C47 C48 C43 121.3(2)
C47 C48 H48A 119.4
C43 C48 H48A 119.4
O8 C49 H49A 109.5
O8 C49 H49B 109.5
H49A C49 H49B 109.5
O8 C49 H49C 109.5
H49A C49 H49C 109.5
H49B C49 H49C 109.5
O10 C50 H50A 109.5
O10 C50 H50B 109.5
H50A C50 H50B 109.5
O10 C50 H50C 109.5
H50A C50 H50C 109.5
H50B C50 H50C 109.5
C51 O11 Zn2 134.52(13)
O11 C51 C53 112.8(2)
O11 C51 C52 111.69(19)
C53 C51 C52 111.2(2)
O11 C51 H51A 106.9
C53 C51 H51A 106.9
C52 C51 H51A 106.9
F13 C52 F14 105.6(2)
F13 C52 F15 108.1(3)
F14 C52 F15 106.2(2)
F13 C52 C51 110.0(2)
F14 C52 C51 114.2(2)
F15 C52 C51 112.3(2)
F17' C53 F18' 105.6(3)
F18 C53 F17 102(3)
F18 C53 F16 85(2)
F17 C53 F16 129(3)
F17' C53 F16' 105.2(4)
F18' C53 F16' 109.0(3)
F18 C53 C51 116(2)
F17' C53 C51 115.5(3)
F18' C53 C51 109.3(3)
F17 C53 C51 105(2)
F16 C53 C51 117.3(11)
F16' C53 C51 111.8(3)
C54 O12 Yb2 167.60(15)
O12 C54 C55 110.69(17)
O12 C54 C56 111.08(19)
C55 C54 C56 111.17(18)
O12 C54 H54A 107.9
C55 C54 H54A 107.9
C56 C54 H54A 107.9
F19 C55 F20 106.55(18)
F19 C55 F21 106.20(18)
F20 C55 F21 106.95(19)
F19 C55 C54 113.42(19)
F20 C55 C54 110.13(18)
F21 C55 C54 113.15(18)
F22 C56 F24 107.0(2)
F22 C56 F23 106.3(2)
F24 C56 F23 106.1(2)
F22 C56 C54 113.4(2)
F24 C56 C54 110.2(2)
F23 C56 C54 113.3(2)
Yb1 O13 Yb2 107.15(6)
Yb1 O13 H13B 134.1(17)
Yb2 O13 H13B 117.2(17)
Yb2 O14 Yb1 107.52(6)
Yb2 O14 H14B 133.7(17)
Yb1 O14 H14B 117.3(17)
N1S C1S C2S 178.3(3)
C1S C2S H2S1 109.5
C1S C2S H2S2 109.5
H2S1 C2S H2S2 109.5
C1S C2S H2S3 109.5
H2S1 C2S H2S3 109.5
H2S2 C2S H2S3 109.5
N2S C3S C4S 179.4(4)
C3S C4S H4S1 109.5
C3S C4S H4S2 109.5
H4S1 C4S H4S2 109.5
C3S C4S H4S3 109.5
H4S1 C4S H4S3 109.5
H4S2 C4S H4S3 109.5

loop_
_geom_bond_atom_site_label_1
_geom_bond_atom_site_label_2
_geom_bond_distance
Yb1 O6 2.1053(15)
Yb1 O13 2.1590(14)
Yb1 O14 2.2150(14)
Yb1 O1 2.2684(14)
Yb1 O3 2.2744(14)
Yb1 O4 2.4912(14)
Yb1 O2 2.5502(14)
Yb1 Zn1 3.3415(2)
Yb1 Yb2 3.53628(12)
Yb1 H14B 2.74(2)
Zn1 O5 1.9291(15)
Zn1 O1 2.0111(14)
Zn1 O3 2.0270(14)
Zn1 N1 2.0449(17)
Zn1 N2 2.0474(17)
O1 C1 1.322(2)
O2 C2 1.384(2)
O2 C21 1.445(2)
O3 C16 1.316(2)
O4 C17 1.384(2)
O4 C22 1.443(2)
N1 C7 1.288(3)
N1 C8 1.420(3)
N2 C14 1.291(3)
N2 C13 1.423(3)
C1 C6 1.408(3)
C1 C2 1.417(3)
C2 C3 1.374(3)
C3 C4 1.406(3)
C3 H3A 0.9500
C4 C5 1.375(3)
C4 H4A 0.9500
C5 C6 1.415(3)
C5 H5A 0.9500
C6 C7 1.457(3)
C7 H7A 0.9500
C8 C9 1.398(3)
C8 C13 1.415(3)
C9 C10 1.390(3)
C9 H9A 0.9500
C10 C11 1.385(4)
C10 H10A 0.9500
C11 C12 1.388(3)
C11 H11A 0.9500
C12 C13 1.400(3)
C12 H12A 0.9500
C14 C15 1.455(3)
C14 H14A 0.9500
C15 C20 1.415(3)
C15 C16 1.415(3)
C16 C17 1.417(3)
C17 C18 1.376(3)
C18 C19 1.412(3)
C18 H18A 0.9500
C19 C20 1.371(3)
C19 H19A 0.9500
C20 H20A 0.9500
C21 H21A 0.9800
C21 H21B 0.9800
C21 H21C 0.9800
C22 H22A 0.9800
C22 H22B 0.9800
C22 H22C 0.9800
O5 C23 1.366(2)
C23 C25 1.506(3)
C23 C24 1.517(3)
C23 H23A 1.0000
C24 F2 1.312(4)
C24 F3 1.335(3)
C24 F1 1.343(3)
C25 F5 1.276(8)
C25 F4' 1.333(4)
C25 F6 1.339(9)
C25 F6' 1.346(4)
C25 F5' 1.348(4)
C25 F4 1.375(9)
O6 C26 1.357(2)
C26 C27 1.525(3)
C26 C28 1.531(3)
C26 H26A 1.0000
C27 F8 1.331(3)
C27 F7 1.336(3)
C27 F9 1.341(3)
C28 F11 1.332(3)
C28 F10 1.341(3)
C28 F12 1.344(2)
Yb2 O12 2.0895(15)
Yb2 O14 2.1692(14)
Yb2 O13 2.2356(14)
Yb2 O9 2.2625(14)
Yb2 O7 2.2727(14)
Yb2 O8 2.4796(14)
Yb2 O10 2.5173(14)
Yb2 Zn2 3.3977(2)
Yb2 H13B 2.756(19)
Zn2 O11 1.9336(15)
Zn2 O9 2.0207(14)
Zn2 O7 2.0263(14)
Zn2 N4 2.0550(17)
Zn2 N3 2.0575(17)
O7 C29 1.318(2)
O8 C30 1.389(2)
O8 C49 1.439(2)
O9 C44 1.318(2)
O10 C45 1.388(2)
O10 C50 1.444(2)
N3 C35 1.293(3)
N3 C36 1.421(3)
N4 C42 1.293(3)
N4 C41 1.419(3)
C29 C34 1.412(3)
C29 C30 1.413(3)
C30 C31 1.377(3)
C31 C32 1.407(3)
C31 H31A 0.9500
C32 C33 1.376(3)
C32 H32A 0.9500
C33 C34 1.411(3)
C33 H33A 0.9500
C34 C35 1.457(3)
C35 H35A 0.9500
C36 C37 1.399(3)
C36 C41 1.416(3)
C37 C38 1.397(3)
C37 H37A 0.9500
C38 C39 1.389(4)
C38 H38A 0.9500
C39 C40 1.385(3)
C39 H39A 0.9500
C40 C41 1.398(3)
C40 H40A 0.9500
C42 C43 1.451(3)
C42 H42A 0.9500
C43 C44 1.412(3)
C43 C48 1.418(3)
C44 C45 1.412(3)
C45 C46 1.378(3)
C46 C47 1.405(3)
C46 H46A 0.9500
C47 C48 1.369(3)
C47 H47A 0.9500
C48 H48A 0.9500
C49 H49A 0.9800
C49 H49B 0.9800
C49 H49C 0.9800
C50 H50A 0.9800
C50 H50B 0.9800
C50 H50C 0.9800
O11 C51 1.353(2)
C51 C53 1.521(3)
C51 C52 1.521(3)
C51 H51A 1.0000
C52 F13 1.323(4)
C52 F14 1.334(3)
C52 F15 1.345(3)
C53 F18 1.319(10)
C53 F17' 1.330(4)
C53 F18' 1.333(4)
C53 F17 1.332(10)
C53 F16 1.345(6)
C53 F16' 1.353(4)
O12 C54 1.353(2)
C54 C55 1.526(3)
C54 C56 1.525(3)
C54 H54A 1.0000
C55 F19 1.330(3)
C55 F20 1.341(3)
C55 F21 1.345(2)
C56 F22 1.330(3)
C56 F24 1.335(3)
C56 F23 1.341(3)
O13 H13B 0.887(10)
O14 H14B 0.885(10)
N1S C1S 1.137(4)
C1S C2S 1.452(4)
C2S H2S1 0.9800
C2S H2S2 0.9800
C2S H2S3 0.9800
N2S C3S 1.141(4)
C3S C4S 1.452(4)
C4S H4S1 0.9800
C4S H4S2 0.9800
C4S H4S3 0.9800
